data_4317674
loop_
_publ_author_name
'Kwasi Mitchell'
'Christy L. Haynes'
'Adam D. McFarland'
'Richard P. Van Duyne'
'James A. Ibers'

_publ_section_title
;
 Tuning of Optical Band Gaps: Syntheses, Structures, Magnetic Properties,
 and Optical Properties of CsLnZnSe3 (Ln = Sm, Tb, Dy, Ho, Er, Tm, Yb, and
 Y)
;
_journal_name_full 'Inorganic Chemistry'
_journal_page_first 1199
_journal_page_last 1204
_journal_paper_doi 10.1021/ic011200u
_journal_volume 41
_journal_year 2002
_chemical_formula_sum 'Cs Er Se3 Zn'
_chemical_formula_weight 602.42
_chemical_name_systematic
; 
 ? 
;
_space_group_IT_number 63
_symmetry_cell_setting orthorhombic
_symmetry_space_group_name_Hall '-C 2c 2'
_symmetry_space_group_name_H-M 'C m c m'
_atom_sites_solution_hydrogens geom
_atom_sites_solution_primary direct
_atom_sites_solution_secondary difmap
_audit_creation_method SHELXL-97
_cell_angle_alpha 90.00
_cell_angle_beta 90.00
_cell_angle_gamma 90.00
_cell_formula_units_Z 4
_cell_length_a 4.1166(6)
_cell_length_b 15.816(2)
_cell_length_c 10.8574(17)
_cell_measurement_temperature 153(2)
_cell_volume 706.91(18)
_computing_cell_refinement 'SMART version 5.054 (Bruker, 2000)'
_computing_data_collection 'SMART version 5.054 (Bruker, 2000)'
_computing_data_reduction 'SAINT-Plus version 6.02A (Bruker, 2000)'
_computing_molecular_graphics 'SHELXTL-97 (Sheldrick, 1997)'
_computing_publication_material 'SHELXTL-97 (Sheldrick, 1997)'
_computing_structure_refinement 'SHELXL-97 (Sheldrick, 1997)'
_computing_structure_solution 'SHELXS-97 (Sheldrick, 1990)'
_diffrn_ambient_temperature 153(2)
_diffrn_measured_fraction_theta_full 0.924
_diffrn_measured_fraction_theta_max 0.924
_diffrn_measurement_device_type 'Bruker Smart 1000 CCD'
_diffrn_measurement_method \w
_diffrn_radiation_monochromator graphite
_diffrn_radiation_source 'fine-focus sealed tube'
_diffrn_radiation_type MoK\a
_diffrn_radiation_wavelength 0.71073
_diffrn_reflns_av_R_equivalents 0.0441
_diffrn_reflns_av_sigmaI/netI 0.0369
_diffrn_reflns_limit_h_max 5
_diffrn_reflns_limit_h_min -5
_diffrn_reflns_limit_k_max 19
_diffrn_reflns_limit_k_min -21
_diffrn_reflns_limit_l_max 14
_diffrn_reflns_limit_l_min -14
_diffrn_reflns_number 2849
_diffrn_reflns_theta_full 29.02
_diffrn_reflns_theta_max 29.02
_diffrn_reflns_theta_min 2.58
_diffrn_standards_decay_% <2
_diffrn_standards_interval_count none
_diffrn_standards_interval_time none
_diffrn_standards_number none
_exptl_absorpt_coefficient_mu 35.575
_exptl_absorpt_correction_T_max 0.24063
_exptl_absorpt_correction_T_min 0.02347
_exptl_absorpt_correction_type numerical
_exptl_absorpt_process_details 'faces indexed'
_exptl_crystal_colour pale_yellow
_exptl_crystal_density_diffrn 5.660
_exptl_crystal_density_meas ?
_exptl_crystal_density_method 'not measured'
_exptl_crystal_description plate
_exptl_crystal_F_000 1020
_exptl_crystal_size_max 0.128
_exptl_crystal_size_mid 0.048
_exptl_crystal_size_min 0.016
_refine_diff_density_max 1.976
_refine_diff_density_min -1.665
_refine_diff_density_rms 0.425
_refine_ls_extinction_coef 0.00080(17)
_refine_ls_extinction_expression Fc^*^=kFc[1+0.001xFc^2^\l^3^/sin(2\q)]^-1/4^
_refine_ls_extinction_method SHELXL
_refine_ls_goodness_of_fit_ref 1.215
_refine_ls_hydrogen_treatment mixed
_refine_ls_matrix_type full
_refine_ls_number_parameters 24
_refine_ls_number_reflns 520
_refine_ls_number_restraints 0
_refine_ls_restrained_S_all 1.215
_refine_ls_R_factor_all 0.0303
_refine_ls_R_factor_gt 0.0274
_refine_ls_shift/su_max 0.000
_refine_ls_shift/su_mean 0.000
_refine_ls_structure_factor_coef Fsqd
_refine_ls_weighting_details
; calc 
 [1.00000+0.00000exp(0.00(sin\q/\l)^2^)]/ 
   [\s^2^(Fo^2^)+0.0000+0.0000*P+(0.0400P)^2^+0.0000sin\q/\l] 
 where P = 1.00000Fo^2^ + 0.00000Fc^2^ 
;
_refine_ls_weighting_scheme calc
_refine_ls_wR_factor_gt 0.0727
_refine_ls_wR_factor_ref 0.0743
_reflns_number_gt 475
_reflns_number_total 520
_reflns_threshold_expression >2sigma(I)
_cod_data_source_file ic011200u_5.cif
_cod_data_source_block CsErZnSe3
_cod_depositor_comments
;
The following automatic conversions were performed:

'_exptl_crystal_density_meas' value 'not measured' was changed to '?'
- the value is perceived as not measured.

Automatic conversion script
Id: cif_fix_values 3008 2015-01-20 13:52:24Z robertas 
;
_cod_original_cell_volume 706.91(19)
_cod_database_code 4317674

loop_
_symmetry_equiv_pos_as_xyz
'x, y, z'
'-x, -y, z+1/2'
'-x, y, -z+1/2'
'x, -y, -z'
'x+1/2, y+1/2, z'
'-x+1/2, -y+1/2, z+1/2'
'-x+1/2, y+1/2, -z+1/2'
'x+1/2, -y+1/2, -z'
'-x, -y, -z'
'x, y, -z-1/2'
'x, -y, z-1/2'
'-x, y, z'
'-x+1/2, -y+1/2, -z'
'x+1/2, y+1/2, -z-1/2'
'x+1/2, -y+1/2, z-1/2'
'-x+1/2, y+1/2, z'

loop_
_atom_site_label
_atom_site_type_symbol
_atom_site_fract_x
_atom_site_fract_y
_atom_site_fract_z
_atom_site_U_iso_or_equiv
_atom_site_adp_type
_atom_site_occupancy
_atom_site_symmetry_multiplicity
_atom_site_calc_flag
_atom_site_refinement_flags
_atom_site_disorder_assembly
_atom_site_disorder_group
Er1 Er 0.0000 0.0000 0.0000 0.0070(2) Uani 1 4 d S . .
Cs1 Cs 0.0000 0.74114(4) 0.2500 0.0132(2) Uani 1 4 d S . .
Se1 Se 0.0000 0.38191(5) 0.05657(7) 0.0076(2) Uani 1 2 d S . .
Se2 Se 0.0000 0.05438(7) 0.2500 0.0072(3) Uani 1 4 d S . .
Zn1 Zn 0.0000 0.45950(8) 0.2500 0.0086(3) Uani 1 4 d S . .

loop_
_atom_site_aniso_label
_atom_site_aniso_U_11
_atom_site_aniso_U_22
_atom_site_aniso_U_33
_atom_site_aniso_U_23
_atom_site_aniso_U_13
_atom_site_aniso_U_12
Er1 0.0063(3) 0.0074(4) 0.0074(3) 0.00014(16) 0.000 0.000
Cs1 0.0112(4) 0.0080(4) 0.0205(4) 0.000 0.000 0.000
Se1 0.0076(4) 0.0063(4) 0.0088(4) -0.0003(3) 0.000 0.000
Se2 0.0078(5) 0.0070(6) 0.0069(5) 0.000 0.000 0.000
Zn1 0.0094(6) 0.0085(7) 0.0079(6) 0.000 0.000 0.000

loop_
_atom_type_symbol
_atom_type_description
_atom_type_scat_dispersion_real
_atom_type_scat_dispersion_imag
_atom_type_scat_source
Zn Zn 0.2839 1.4301 'International Tables Vol C Tables 4.2.6.8 and 6.1.1.4'
Se Se -0.0929 2.2259 'International Tables Vol C Tables 4.2.6.8 and 6.1.1.4'
Cs Cs -0.3680 2.1192 'International Tables Vol C Tables 4.2.6.8 and 6.1.1.4'
Er Er -0.2586 4.9576 'International Tables Vol C Tables 4.2.6.8 and 6.1.1.4'

loop_
_geom_angle_atom_site_label_1
_geom_angle_atom_site_label_2
_geom_angle_atom_site_label_3
_geom_angle
_geom_angle_site_symmetry_1
_geom_angle_site_symmetry_3
_geom_angle_publ_flag
Se1 Er1 Se1 180.00(4) 13 5_445 ?
Se1 Er1 Se1 92.62(3) 13 13_455 ?
Se1 Er1 Se1 87.38(3) 5_445 13_455 ?
Se1 Er1 Se1 87.38(3) 13 5_545 ?
Se1 Er1 Se1 92.62(3) 5_445 5_545 ?
Se1 Er1 Se1 180.00(4) 13_455 5_545 ?
Se1 Er1 Se2 89.57(2) 13 9 ?
Se1 Er1 Se2 90.43(2) 5_445 9 ?
Se1 Er1 Se2 89.57(2) 13_455 9 ?
Se1 Er1 Se2 90.43(2) 5_545 9 ?
Se1 Er1 Se2 90.43(2) 13 . ?
Se1 Er1 Se2 89.57(2) 5_445 . ?
Se1 Er1 Se2 90.43(2) 13_455 . ?
Se1 Er1 Se2 89.57(2) 5_545 . ?
Se2 Er1 Se2 180.0 9 . ?
Se1 Er1 Zn1 98.00(2) 13 13_455 ?
Se1 Er1 Zn1 82.00(2) 5_445 13_455 ?
Se1 Er1 Zn1 43.98(2) 13_455 13_455 ?
Se1 Er1 Zn1 136.02(2) 5_545 13_455 ?
Se2 Er1 Zn1 46.314(19) 9 13_455 ?
Se2 Er1 Zn1 133.686(19) . 13_455 ?
Se1 Er1 Zn1 82.00(2) 13 5_545 ?
Se1 Er1 Zn1 98.00(2) 5_445 5_545 ?
Se1 Er1 Zn1 136.02(2) 13_455 5_545 ?
Se1 Er1 Zn1 43.98(2) 5_545 5_545 ?
Se2 Er1 Zn1 133.686(19) 9 5_545 ?
Se2 Er1 Zn1 46.314(19) . 5_545 ?
Zn1 Er1 Zn1 180.00(4) 13_455 5_545 ?
Se1 Er1 Zn1 43.98(2) 13 13 ?
Se1 Er1 Zn1 136.02(2) 5_445 13 ?
Se1 Er1 Zn1 98.00(2) 13_455 13 ?
Se1 Er1 Zn1 82.00(2) 5_545 13 ?
Se2 Er1 Zn1 46.314(19) 9 13 ?
Se2 Er1 Zn1 133.686(19) . 13 ?
Zn1 Er1 Zn1 72.857(13) 13_455 13 ?
Zn1 Er1 Zn1 107.143(13) 5_545 13 ?
Se1 Er1 Zn1 136.02(2) 13 5_445 ?
Se1 Er1 Zn1 43.98(2) 5_445 5_445 ?
Se1 Er1 Zn1 82.00(2) 13_455 5_445 ?
Se1 Er1 Zn1 98.00(2) 5_545 5_445 ?
Se2 Er1 Zn1 133.686(19) 9 5_445 ?
Se2 Er1 Zn1 46.314(19) . 5_445 ?
Zn1 Er1 Zn1 107.143(13) 13_455 5_445 ?
Zn1 Er1 Zn1 72.857(13) 5_545 5_445 ?
Zn1 Er1 Zn1 180.00(4) 13 5_445 ?
Se2 Cs1 Se2 69.74(3) 5_455 5 ?
Se2 Cs1 Se1 144.517(15) 5_455 14_556 ?
Se2 Cs1 Se1 100.149(16) 5 14_556 ?
Se2 Cs1 Se1 100.149(16) 5_455 14_456 ?
Se2 Cs1 Se1 144.517(15) 5 14_456 ?
Se1 Cs1 Se1 67.842(19) 14_556 14_456 ?
Se2 Cs1 Se1 144.517(15) 5_455 5 ?
Se2 Cs1 Se1 100.149(16) 5 5 ?
Se1 Cs1 Se1 69.42(3) 14_556 5 ?
Se1 Cs1 Se1 105.74(3) 14_456 5 ?
Se2 Cs1 Se1 100.149(16) 5_455 5_455 ?
Se2 Cs1 Se1 144.517(15) 5 5_455 ?
Se1 Cs1 Se1 105.74(3) 14_556 5_455 ?
Se1 Cs1 Se1 69.42(3) 14_456 5_455 ?
Se1 Cs1 Se1 67.842(19) 5 5_455 ?
Se2 Cs1 Se1 65.535(14) 5_455 9_565 ?
Se2 Cs1 Se1 65.535(14) 5 9_565 ?
Se1 Cs1 Se1 142.771(12) 14_556 9_565 ?
Se1 Cs1 Se1 142.771(12) 14_456 9_565 ?
Se1 Cs1 Se1 79.231(19) 5 9_565 ?
Se1 Cs1 Se1 79.231(19) 5_455 9_565 ?
Se2 Cs1 Se1 65.535(14) 5_455 2_565 ?
Se2 Cs1 Se1 65.535(14) 5 2_565 ?
Se1 Cs1 Se1 79.23(2) 14_556 2_565 ?
Se1 Cs1 Se1 79.23(2) 14_456 2_565 ?
Se1 Cs1 Se1 142.771(12) 5 2_565 ?
Se1 Cs1 Se1 142.771(12) 5_455 2_565 ?
Se1 Cs1 Se1 119.37(3) 9_565 2_565 ?
Se2 Cs1 Zn1 175.926(19) 5_455 5 ?
Se2 Cs1 Zn1 114.337(18) 5 5 ?
Se1 Cs1 Zn1 36.465(14) 14_556 5 ?
Se1 Cs1 Zn1 76.54(2) 14_456 5 ?
Se1 Cs1 Zn1 36.465(14) 5 5 ?
Se1 Cs1 Zn1 76.54(2) 5_455 5 ?
Se1 Cs1 Zn1 115.696(13) 9_565 5 ?
Se1 Cs1 Zn1 115.696(13) 2_565 5 ?
Se2 Cs1 Zn1 114.337(18) 5_455 5_455 ?
Se2 Cs1 Zn1 175.926(19) 5 5_455 ?
Se1 Cs1 Zn1 76.54(2) 14_556 5_455 ?
Se1 Cs1 Zn1 36.465(14) 14_456 5_455 ?
Se1 Cs1 Zn1 76.54(2) 5 5_455 ?
Se1 Cs1 Zn1 36.465(14) 5_455 5_455 ?
Se1 Cs1 Zn1 115.696(13) 9_565 5_455 ?
Se1 Cs1 Zn1 115.696(13) 2_565 5_455 ?
Zn1 Cs1 Zn1 61.59(3) 5 5_455 ?
Se2 Cs1 Cs1 124.869(13) 5_455 1_655 ?
Se2 Cs1 Cs1 55.131(13) 5 1_655 ?
Se1 Cs1 Cs1 56.079(10) 14_556 1_655 ?
Se1 Cs1 Cs1 123.921(10) 14_456 1_655 ?
Se1 Cs1 Cs1 56.079(10) 5 1_655 ?
Se1 Cs1 Cs1 123.921(10) 5_455 1_655 ?
Se1 Cs1 Cs1 90.0 9_565 1_655 ?
Se1 Cs1 Cs1 90.0 2_565 1_655 ?
Zn1 Cs1 Cs1 59.205(13) 5 1_655 ?
Zn1 Cs1 Cs1 120.795(13) 5_455 1_655 ?
Se2 Cs1 Cs1 55.131(13) 5_455 1_455 ?
Se2 Cs1 Cs1 124.869(13) 5 1_455 ?
Se1 Cs1 Cs1 123.921(10) 14_556 1_455 ?
Se1 Cs1 Cs1 56.079(10) 14_456 1_455 ?
Se1 Cs1 Cs1 123.921(10) 5 1_455 ?
Se1 Cs1 Cs1 56.079(10) 5_455 1_455 ?
Se1 Cs1 Cs1 90.0 9_565 1_455 ?
Se1 Cs1 Cs1 90.0 2_565 1_455 ?
Zn1 Cs1 Cs1 120.795(12) 5 1_455 ?
Zn1 Cs1 Cs1 59.205(13) 5_455 1_455 ?
Cs1 Cs1 Cs1 180.00(4) 1_655 1_455 ?
Zn1 Se1 Er1 81.68(3) . 5 ?
Zn1 Se1 Er1 81.68(3) . 5_455 ?
Er1 Se1 Er1 92.62(3) 5 5_455 ?
Zn1 Se1 Cs1 79.22(3) . 5_445 ?
Er1 Se1 Cs1 157.29(2) 5 5_445 ?
Er1 Se1 Cs1 96.627(14) 5_455 5_445 ?
Zn1 Se1 Cs1 79.22(3) . 5_545 ?
Er1 Se1 Cs1 96.627(14) 5 5_545 ?
Er1 Se1 Cs1 157.29(2) 5_455 5_545 ?
Cs1 Se1 Cs1 67.842(19) 5_445 5_545 ?
Zn1 Se1 Cs1 179.98(4) . 9_565 ?
Er1 Se1 Cs1 98.333(19) 5 9_565 ?
Er1 Se1 Cs1 98.333(19) 5_455 9_565 ?
Cs1 Se1 Cs1 100.77(2) 5_445 9_565 ?
Cs1 Se1 Cs1 100.769(19) 5_545 9_565 ?
Zn1 Se2 Zn1 107.81(6) 5_445 5_545 ?
Zn1 Se2 Er1 79.751(18) 5_445 . ?
Zn1 Se2 Er1 79.751(18) 5_545 . ?
Zn1 Se2 Er1 79.751(18) 5_445 2 ?
Zn1 Se2 Er1 79.751(18) 5_545 2 ?
Er1 Se2 Er1 144.84(4) . 2 ?
Zn1 Se2 Cs1 160.96(4) 5_445 5_545 ?
Zn1 Se2 Cs1 91.22(3) 5_545 5_545 ?
Er1 Se2 Cs1 104.348(16) . 5_545 ?
Er1 Se2 Cs1 104.348(16) 2 5_545 ?
Zn1 Se2 Cs1 91.22(3) 5_445 5_445 ?
Zn1 Se2 Cs1 160.96(4) 5_545 5_445 ?
Er1 Se2 Cs1 104.348(16) . 5_445 ?
Er1 Se2 Cs1 104.348(16) 2 5_445 ?
Cs1 Se2 Cs1 69.74(3) 5_545 5_445 ?
Se1 Zn1 Se1 119.40(6) . 10_556 ?
Se1 Zn1 Se2 107.290(14) . 5 ?
Se1 Zn1 Se2 107.290(14) 10_556 5 ?
Se1 Zn1 Se2 107.290(14) . 5_455 ?
Se1 Zn1 Se2 107.290(14) 10_556 5_455 ?
Se2 Zn1 Se2 107.81(6) 5 5_455 ?
Se1 Zn1 Er1 140.30(2) . 6 ?
Se1 Zn1 Er1 54.346(15) 10_556 6 ?
Se2 Zn1 Er1 53.935(10) 5 6 ?
Se2 Zn1 Er1 111.78(3) 5_455 6 ?
Se1 Zn1 Er1 54.346(15) . 5_455 ?
Se1 Zn1 Er1 140.30(2) 10_556 5_455 ?
Se2 Zn1 Er1 111.78(3) 5 5_455 ?
Se2 Zn1 Er1 53.935(10) 5_455 5_455 ?
Er1 Zn1 Er1 158.70(4) 6 5_455 ?
Se1 Zn1 Er1 140.30(2) . 6_455 ?
Se1 Zn1 Er1 54.346(15) 10_556 6_455 ?
Se2 Zn1 Er1 111.78(3) 5 6_455 ?
Se2 Zn1 Er1 53.935(10) 5_455 6_455 ?
Er1 Zn1 Er1 72.857(13) 6 6_455 ?
Er1 Zn1 Er1 103.089(15) 5_455 6_455 ?
Se1 Zn1 Er1 54.346(15) . 5 ?
Se1 Zn1 Er1 140.30(2) 10_556 5 ?
Se2 Zn1 Er1 53.935(10) 5 5 ?
Se2 Zn1 Er1 111.78(3) 5_455 5 ?
Er1 Zn1 Er1 103.089(15) 6 5 ?
Er1 Zn1 Er1 72.857(13) 5_455 5 ?
Er1 Zn1 Er1 158.70(4) 6_455 5 ?
Se1 Zn1 Cs1 64.32(3) . 5_445 ?
Se1 Zn1 Cs1 64.32(3) 10_556 5_445 ?
Se2 Zn1 Cs1 156.89(4) 5 5_445 ?
Se2 Zn1 Cs1 95.30(3) 5_455 5_445 ?
Er1 Zn1 Cs1 117.56(2) 6 5_445 ?
Er1 Zn1 Cs1 81.647(15) 5_455 5_445 ?
Er1 Zn1 Cs1 81.647(15) 6_455 5_445 ?
Er1 Zn1 Cs1 117.56(2) 5 5_445 ?
Se1 Zn1 Cs1 64.32(3) . 5_545 ?
Se1 Zn1 Cs1 64.32(3) 10_556 5_545 ?
Se2 Zn1 Cs1 95.30(3) 5 5_545 ?
Se2 Zn1 Cs1 156.89(4) 5_455 5_545 ?
Er1 Zn1 Cs1 81.647(15) 6 5_545 ?
Er1 Zn1 Cs1 117.56(2) 5_455 5_545 ?
Er1 Zn1 Cs1 117.56(2) 6_455 5_545 ?
Er1 Zn1 Cs1 81.647(15) 5 5_545 ?
Cs1 Zn1 Cs1 61.59(2) 5_445 5_545 ?
Se1 Zn1 Cs1 120.30(3) . . ?
Se1 Zn1 Cs1 120.30(3) 10_556 . ?
Se2 Zn1 Cs1 53.91(3) 5 . ?
Se2 Zn1 Cs1 53.91(3) 5_455 . ?
Er1 Zn1 Cs1 79.35(2) 6 . ?
Er1 Zn1 Cs1 79.35(2) 5_455 . ?
Er1 Zn1 Cs1 79.35(2) 6_455 . ?
Er1 Zn1 Cs1 79.35(2) 5 . ?
Cs1 Zn1 Cs1 149.205(13) 5_445 . ?
Cs1 Zn1 Cs1 149.205(13) 5_545 . ?

loop_
_geom_bond_atom_site_label_1
_geom_bond_atom_site_label_2
_geom_bond_distance
_geom_bond_site_symmetry_2
_geom_bond_publ_flag
Er1 Se1 2.8464(6) 13 ?
Er1 Se1 2.8464(6) 5_445 ?
Er1 Se1 2.8464(6) 13_455 ?
Er1 Se1 2.8464(6) 5_545 ?
Er1 Se2 2.8473(5) 9 ?
Er1 Se2 2.8473(5) . ?
Er1 Zn1 3.4662(5) 13_455 ?
Er1 Zn1 3.4662(5) 5_545 ?
Er1 Zn1 3.4662(5) 13 ?
Er1 Zn1 3.4662(5) 5_445 ?
Cs1 Se2 3.6003(12) 5_455 ?
Cs1 Se2 3.6003(12) 5 ?
Cs1 Se1 3.6884(9) 14_556 ?
Cs1 Se1 3.6884(9) 14_456 ?
Cs1 Se1 3.6884(8) 5 ?
Cs1 Se1 3.6884(8) 5_455 ?
Cs1 Se1 3.8558(9) 9_565 ?
Cs1 Se1 3.8558(9) 2_565 ?
Cs1 Zn1 4.0204(14) 5 ?
Cs1 Zn1 4.0204(14) 5_455 ?
Cs1 Cs1 4.1166(6) 1_655 ?
Cs1 Cs1 4.1166(6) 1_455 ?
Se1 Zn1 2.4324(10) . ?
Se1 Er1 2.8464(6) 5 ?
Se1 Er1 2.8464(6) 5_455 ?
Se1 Cs1 3.6884(8) 5_445 ?
Se1 Cs1 3.6884(8) 5_545 ?
Se1 Cs1 3.8558(9) 9_565 ?
Se2 Zn1 2.5472(11) 5_445 ?
Se2 Zn1 2.5472(11) 5_545 ?
Se2 Er1 2.8473(5) 2 ?
Se2 Cs1 3.6003(12) 5_545 ?
Se2 Cs1 3.6003(12) 5_445 ?
Zn1 Se1 2.4324(10) 10_556 ?
Zn1 Se2 2.5472(11) 5 ?
Zn1 Se2 2.5472(11) 5_455 ?
Zn1 Er1 3.4662(5) 6 ?
Zn1 Er1 3.4662(5) 5_455 ?
Zn1 Er1 3.4662(5) 6_455 ?
Zn1 Er1 3.4662(5) 5 ?
Zn1 Cs1 4.0204(14) 5_445 ?
Zn1 Cs1 4.0204(14) 5_545 ?
